data_1570379
loop_
_publ_author_name
'Jin, Xiaodong'
'Lin, Yongjie'
'Davies, Robert P.'

_publ_section_title
;
 On the mechanism of benzimidazole synthesis via copper-catalysed
 intramolecular N-arylation
;
_journal_issue 24
_journal_name_full 'Catalysis Science &amp; Technology'
_journal_page_first 7181
_journal_page_last 7189
_journal_paper_doi 10.1039/D3CY00767G
_journal_volume 13
_journal_year 2023
_chemical_formula_moiety 'C36 H40 Cu4 I4 N8, C7 H8'
_chemical_formula_sum 'C43 H48 Cu4 I4 N8'
_chemical_formula_weight 1438.65
_space_group_crystal_system orthorhombic
_space_group_IT_number 52
_space_group_name_Hall '-P 2a 2bc'
_space_group_name_H-M_alt 'P n n a'
_atom_sites_solution_hydrogens geom
_audit_creation_method SHELXL-2018/3
_audit_update_record
;
2023-05-16 deposited with the CCDC.	2023-11-22 downloaded from the CCDC.
;
_cell_angle_alpha 90
_cell_angle_beta 90
_cell_angle_gamma 90
_cell_formula_units_Z 4
_cell_length_a 20.0759(2)
_cell_length_b 16.97565(17)
_cell_length_c 14.15214(16)
_cell_measurement_reflns_used 5613
_cell_measurement_temperature 173(2)
_cell_measurement_theta_max 73.5700
_cell_measurement_theta_min 3.8050
_cell_volume 4823.07(9)
_computing_cell_refinement CrysAlisPro,
_computing_data_collection CrysAlisPro,
_computing_data_reduction CrysAlisPro,
_computing_molecular_graphics 'Bruker SHELXTL'
_computing_publication_material 'CIFTAB-2013 (Sheldrick, 2013)'
_computing_structure_refinement 'SHELXL-2018/3 (Sheldrick, 2018)'
_computing_structure_solution 'SHELXS-2013 (Sheldrick, 2013)'
_diffrn_ambient_temperature 173(2)
_diffrn_detector_area_resol_mean 10.4115
_diffrn_measured_fraction_theta_full 0.992
_diffrn_measured_fraction_theta_max 0.963
_diffrn_measurement_device_type 'Agilent Xcalibur PX Ultra A'
_diffrn_measurement_method 'omega scans'
_diffrn_radiation_type CuK\a
_diffrn_radiation_wavelength 1.54184
_diffrn_reflns_av_R_equivalents 0.0199
_diffrn_reflns_av_unetI/netI 0.0254
_diffrn_reflns_Laue_measured_fraction_full 0.992
_diffrn_reflns_Laue_measured_fraction_max 0.963
_diffrn_reflns_limit_h_max 6
_diffrn_reflns_limit_h_min -24
_diffrn_reflns_limit_k_max 20
_diffrn_reflns_limit_k_min -14
_diffrn_reflns_limit_l_max 17
_diffrn_reflns_limit_l_min -17
_diffrn_reflns_number 9477
_diffrn_reflns_point_group_measured_fraction_full 0.992
_diffrn_reflns_point_group_measured_fraction_max 0.963
_diffrn_reflns_theta_full 67.684
_diffrn_reflns_theta_max 73.813
_diffrn_reflns_theta_min 3.821
_diffrn_source 'Enhance Ultra (Cu) X-ray Source'
_exptl_absorpt_coefficient_mu 22.389
_exptl_absorpt_correction_T_max 0.332
_exptl_absorpt_correction_T_min 0.131
_exptl_absorpt_correction_type analytical
_exptl_absorpt_process_details
; 
CrysAlisPro, Agilent Technologies, 
Version 1.171.36.28 (release 01-02-2013 CrysAlis171 .NET) 
(compiled Feb  1 2013,16:14:44) 
Analytical numeric absorption correction using a multifaceted crystal 
model based on expressions derived by R.C. Clark & J.S. Reid. 
(Clark, R. C. & Reid, J. S. (1995). Acta Cryst. A51, 887-897) 
;
_exptl_crystal_colour Colourless
_exptl_crystal_density_diffrn 1.981
_exptl_crystal_description tablets
_exptl_crystal_F_000 2760
_exptl_crystal_size_max 0.15
_exptl_crystal_size_mid 0.10
_exptl_crystal_size_min 0.07
_refine_diff_density_max 0.844
_refine_diff_density_min -0.796
_refine_diff_density_rms 0.085
_refine_ls_extinction_coef 0.000180(10)
_refine_ls_extinction_expression Fc^*^=kFc[1+0.001xFc^2^\l^3^/sin(2\q)]^-1/4^
_refine_ls_extinction_method 'SHELXL-2018/3 (Sheldrick 2018)'
_refine_ls_goodness_of_fit_ref 1.027
_refine_ls_hydrogen_treatment constr
_refine_ls_matrix_type full
_refine_ls_number_parameters 275
_refine_ls_number_reflns 4704
_refine_ls_number_restraints 52
_refine_ls_restrained_S_all 1.024
_refine_ls_R_factor_all 0.0294
_refine_ls_R_factor_gt 0.0261
_refine_ls_shift/su_max 0.004
_refine_ls_shift/su_mean 0.000
_refine_ls_structure_factor_coef Fsqd
_refine_ls_weighting_details 'w=1/[\s^2^(Fo^2^)+(0.0340P)^2^+2.5181P] where P=(Fo^2^+2Fc^2^)/3'
_refine_ls_weighting_scheme calc
_refine_ls_wR_factor_gt 0.0640
_refine_ls_wR_factor_ref 0.0662
_reflns_Friedel_coverage 0.000
_reflns_number_gt 4248
_reflns_number_total 4704
_reflns_threshold_expression 'I > 2\s(I)'
_cod_data_source_file d3cy00767g2.cif
_cod_data_source_block 1a-tol
_cod_depositor_comments 'Adding full bibliography for 1570378--1570383.cif.'
_cod_original_cell_volume 4823.06(9)
_cod_database_code 1570379
_shelx_shelxl_version_number 2018/3
_shelx_space_group_comment
; 
The symmetry employed for this shelxl refinement is uniquely defined 
by the following loop, which should always be used as a source of 
symmetry information in preference to the above space-group names. 
They are only intended as comments. 
;

loop_
_space_group_symop_operation_xyz
'x, y, z'
'-x+1/2, -y, z'
'-x+1/2, y+1/2, -z+1/2'
'x, -y+1/2, -z+1/2'
'-x, -y, -z'
'x-1/2, y, -z'
'x-1/2, -y-1/2, z-1/2'
'-x, y-1/2, z-1/2'

loop_
_atom_site_label
_atom_site_type_symbol
_atom_site_fract_x
_atom_site_fract_y
_atom_site_fract_z
_atom_site_U_iso_or_equiv
_atom_site_adp_type
_atom_site_occupancy
_atom_site_site_symmetry_order
_atom_site_calc_flag
_atom_site_refinement_flags_posn
_atom_site_refinement_flags_adp
_atom_site_refinement_flags_occupancy
_atom_site_disorder_assembly
_atom_site_disorder_group
Cu1 Cu 0.70672(3) 0.73174(3) 0.64344(4) 0.04415(14) Uani 1 1 d . . . . .
Cu2 Cu 0.58297(2) 0.75216(3) 0.62870(4) 0.04209(14) Uani 1 1 d . . . . .
I1 I 0.64911(2) 0.86518(2) 0.71057(2) 0.03301(8) Uani 1 1 d . . . . .
I2 I 0.64453(2) 0.68348(2) 0.48838(2) 0.03956(8) Uani 1 1 d . . . . .
N1 N 0.80477(13) 0.72100(15) 0.63516(18) 0.0294(5) Uani 1 1 d . . . . .
C2 C 0.83916(16) 0.65453(18) 0.6391(2) 0.0295(6) Uani 1 1 d . . . . .
N3 N 0.90570(13) 0.66803(15) 0.63490(18) 0.0299(5) Uani 1 1 d . . . . .
C4 C 0.91521(16) 0.74821(18) 0.6265(2) 0.0287(6) Uani 1 1 d . . . . .
C5 C 0.97280(17) 0.7933(2) 0.6166(2) 0.0380(7) Uani 1 1 d . . . . .
H5A H 1.015865 0.770114 0.616088 0.046 Uiso 1 1 calc R U . . .
C6 C 0.96375(19) 0.8738(2) 0.6075(3) 0.0427(8) Uani 1 1 d . . . . .
H6A H 1.001568 0.906804 0.599690 0.051 Uiso 1 1 calc R U . . .
C7 C 0.9000(2) 0.9079(2) 0.6096(3) 0.0418(8) Uani 1 1 d . . . . .
H7A H 0.895727 0.963504 0.604909 0.050 Uiso 1 1 calc R U . . .
C8 C 0.84325(18) 0.86231(19) 0.6185(2) 0.0359(7) Uani 1 1 d . . . . .
H8A H 0.800172 0.885467 0.618707 0.043 Uiso 1 1 calc R U . . .
C9 C 0.85161(15) 0.78082(19) 0.6270(2) 0.0282(6) Uani 1 1 d . . . . .
C10 C 0.80972(18) 0.57451(19) 0.6472(3) 0.0386(7) Uani 1 1 d . . . . .
H10A H 0.818660 0.553280 0.710312 0.058 Uiso 1 1 calc R U . . .
H10B H 0.829585 0.539896 0.599455 0.058 Uiso 1 1 calc R U . . .
H10C H 0.761494 0.577564 0.637083 0.058 Uiso 1 1 calc R U . . .
C11 C 0.95871(19) 0.6094(2) 0.6395(3) 0.0427(8) Uani 1 1 d . . . . .
H11A H 0.986758 0.619590 0.694786 0.064 Uiso 1 1 calc R U . . .
H11B H 0.985884 0.612412 0.582040 0.064 Uiso 1 1 calc R U . . .
H11C H 0.939106 0.556663 0.644585 0.064 Uiso 1 1 calc R U . . .
N21 N 0.48569(13) 0.74454(15) 0.62849(18) 0.0292(5) Uani 1 1 d . . . . .
C22 C 0.43936(16) 0.80080(18) 0.6327(2) 0.0304(6) Uani 1 1 d . . . . .
N23 N 0.37733(14) 0.77141(15) 0.62485(18) 0.0294(5) Uani 1 1 d . . . . .
C24 C 0.38252(15) 0.69062(18) 0.6141(2) 0.0280(6) Uani 1 1 d . . . . .
C25 C 0.33430(16) 0.6326(2) 0.6025(2) 0.0333(7) Uani 1 1 d . . . . .
H25A H 0.288120 0.644780 0.601145 0.040 Uiso 1 1 calc R U . . .
C26 C 0.35738(16) 0.5560(2) 0.5931(3) 0.0364(7) Uani 1 1 d . . . . .
H26A H 0.326321 0.514414 0.584456 0.044 Uiso 1 1 calc R U . . .
C27 C 0.42559(17) 0.53876(19) 0.5962(2) 0.0356(7) Uani 1 1 d . . . . .
H27A H 0.439566 0.485521 0.590233 0.043 Uiso 1 1 calc R U . . .
C28 C 0.47319(16) 0.59689(19) 0.6075(2) 0.0339(7) Uani 1 1 d . . . . .
H28A H 0.519345 0.584621 0.609080 0.041 Uiso 1 1 calc R U . . .
C29 C 0.45061(15) 0.67452(17) 0.6167(2) 0.0264(6) Uani 1 1 d . . . . .
C30 C 0.45361(18) 0.88644(19) 0.6444(3) 0.0392(7) Uani 1 1 d . . . . .
H30A H 0.501654 0.894244 0.652391 0.059 Uiso 1 1 calc R U . . .
H30B H 0.430181 0.906322 0.700323 0.059 Uiso 1 1 calc R U . . .
H30C H 0.438367 0.915056 0.588329 0.059 Uiso 1 1 calc R U . . .
C31 C 0.31465(18) 0.8155(2) 0.6270(3) 0.0399(8) Uani 1 1 d . . . . .
H31A H 0.297968 0.817772 0.691972 0.060 Uiso 1 1 calc R U . . .
H31B H 0.281780 0.789047 0.586745 0.060 Uiso 1 1 calc R U . . .
H31C H 0.322257 0.869043 0.603554 0.060 Uiso 1 1 calc R U . . .
C40 C 0.1470(7) 0.5957(8) 0.8024(11) 0.053(3) Uiso 0.293(7) 1 d D U P A -1
H40A H 0.109004 0.561980 0.786299 0.079 Uiso 0.293(7) 1 calc R U P A -1
H40B H 0.165336 0.618948 0.744681 0.079 Uiso 0.293(7) 1 calc R U P A -1
H40C H 0.132243 0.637684 0.845072 0.079 Uiso 0.293(7) 1 calc R U P A -1
C41 C 0.1937(3) 0.5527(4) 0.8450(6) 0.032(2) Uiso 0.293(7) 1 d DG U P A -1
C42 C 0.1953(5) 0.5488(6) 0.9431(6) 0.030(2) Uiso 0.293(7) 1 d DG U P A -1
H42A H 0.163032 0.576330 0.979323 0.036 Uiso 0.293(7) 1 calc R U P A -1
C43 C 0.2443(7) 0.5047(8) 0.9881(3) 0.038(2) Uiso 0.293(7) 1 d G U P A -1
H43A H 0.245407 0.502058 1.055130 0.045 Uiso 0.293(7) 1 calc R U P A -1
C44 C 0.2916(5) 0.4644(6) 0.9350(7) 0.038(3) Uiso 0.293(7) 1 d G U P A -1
H44A H 0.325004 0.434260 0.965823 0.045 Uiso 0.293(7) 1 calc R U P A -1
C45 C 0.2899(4) 0.4683(5) 0.8370(6) 0.042(3) Uiso 0.293(7) 1 d G U P A -1
H45A H 0.322226 0.440734 0.800707 0.051 Uiso 0.293(7) 1 calc R U P A -1
C46 C 0.2410(5) 0.5124(6) 0.7919(3) 0.040(4) Uiso 0.293(7) 1 d DG U P A -1
H46A H 0.239852 0.515007 0.724897 0.048 Uiso 0.293(7) 1 calc R U P A -1
C40' C 0.1581(9) 0.5836(11) 0.8472(16) 0.069(6) Uiso 0.207(7) 1 d D U P A -2
H40D H 0.116944 0.552672 0.846215 0.104 Uiso 0.207(7) 1 calc R U P A -2
H40E H 0.164789 0.608485 0.785399 0.104 Uiso 0.207(7) 1 calc R U P A -2
H40F H 0.154942 0.624415 0.895975 0.104 Uiso 0.207(7) 1 calc R U P A -2
C41' C 0.2100(5) 0.5360(6) 0.8663(8) 0.033(3) Uiso 0.207(7) 1 d DG U P A -2
C42' C 0.2279(6) 0.5181(7) 0.9587(6) 0.023(3) Uiso 0.207(7) 1 d DG U P A -2
H42B H 0.203204 0.539252 1.010001 0.028 Uiso 0.207(7) 1 calc R U P A -2
C43' C 0.2821(7) 0.4692(8) 0.9761(6) 0.033(4) Uiso 0.207(7) 1 d G U P A -2
H43B H 0.294414 0.456952 1.039193 0.040 Uiso 0.207(7) 1 calc R U P A -2
C44' C 0.3183(5) 0.4382(6) 0.9010(10) 0.037(4) Uiso 0.207(7) 1 d G U P A -2
H44B H 0.355349 0.404823 0.912871 0.045 Uiso 0.207(7) 1 calc R U P A -2
C45' C 0.3003(7) 0.4562(8) 0.8086(8) 0.045(4) Uiso 0.207(7) 1 d G U P A -2
H45B H 0.325073 0.434992 0.757356 0.054 Uiso 0.207(7) 1 calc R U P A -2
C46' C 0.2462(7) 0.5050(9) 0.7913(5) 0.033(4) Uiso 0.207(7) 1 d DG U P A -2
H46B H 0.233862 0.517292 0.728162 0.040 Uiso 0.207(7) 1 calc R U P A -2

loop_
_atom_site_aniso_label
_atom_site_aniso_U_11
_atom_site_aniso_U_22
_atom_site_aniso_U_33
_atom_site_aniso_U_23
_atom_site_aniso_U_13
_atom_site_aniso_U_12
Cu1 0.0215(2) 0.0500(3) 0.0610(3) -0.0137(3) -0.0069(2) 0.00768(19)
Cu2 0.0214(2) 0.0446(3) 0.0602(3) -0.0150(2) 0.0012(2) 0.00044(19)
I1 0.03031(12) 0.02419(10) 0.04452(13) -0.00279(7) -0.00632(8) 0.00377(6)
I2 0.02338(11) 0.05405(14) 0.04125(13) -0.01469(9) -0.00184(8) 0.00326(8)
N1 0.0226(13) 0.0318(12) 0.0339(13) -0.0032(10) -0.0002(10) 0.0066(9)
C2 0.0269(15) 0.0341(15) 0.0275(14) -0.0026(12) 0.0002(11) 0.0059(12)
N3 0.0233(12) 0.0341(12) 0.0323(13) -0.0025(10) 0.0006(10) 0.0082(10)
C4 0.0258(15) 0.0347(14) 0.0255(13) -0.0029(11) -0.0002(11) 0.0027(12)
C5 0.0262(16) 0.0512(18) 0.0366(16) -0.0046(14) 0.0035(13) -0.0006(14)
C6 0.0402(19) 0.0449(18) 0.0430(18) -0.0056(15) 0.0066(16) -0.0111(15)
C7 0.050(2) 0.0350(16) 0.0403(17) -0.0010(14) 0.0024(16) -0.0006(14)
C8 0.0385(18) 0.0321(15) 0.0370(16) -0.0021(13) -0.0017(14) 0.0105(12)
C9 0.0260(15) 0.0342(14) 0.0243(13) -0.0024(11) -0.0021(11) 0.0052(11)
C10 0.0380(18) 0.0329(15) 0.0449(18) -0.0058(14) 0.0053(15) 0.0006(13)
C11 0.0351(18) 0.0501(19) 0.0428(18) -0.0030(16) 0.0013(15) 0.0215(15)
N21 0.0226(12) 0.0322(12) 0.0329(12) -0.0054(10) -0.0011(10) 0.0049(9)
C22 0.0287(15) 0.0330(14) 0.0295(14) -0.0029(12) -0.0003(12) 0.0074(11)
N23 0.0247(13) 0.0328(12) 0.0307(12) 0.0010(10) -0.0002(10) 0.0118(10)
C24 0.0224(14) 0.0348(15) 0.0269(13) 0.0024(11) 0.0012(11) 0.0083(11)
C25 0.0219(14) 0.0427(17) 0.0355(15) 0.0050(13) 0.0012(12) 0.0042(12)
C26 0.0293(17) 0.0392(16) 0.0407(17) 0.0031(14) -0.0008(13) -0.0029(12)
C27 0.0330(17) 0.0323(14) 0.0416(16) 0.0004(13) -0.0005(14) 0.0064(12)
C28 0.0250(15) 0.0360(15) 0.0407(16) -0.0050(13) -0.0028(13) 0.0096(12)
C29 0.0215(14) 0.0311(13) 0.0265(12) 0.0010(11) -0.0018(11) 0.0054(11)
C30 0.0398(19) 0.0320(15) 0.0459(18) -0.0068(14) -0.0010(15) 0.0063(13)
C31 0.0283(17) 0.0431(17) 0.0483(19) 0.0034(15) 0.0021(14) 0.0177(14)

loop_
_atom_type_symbol
_atom_type_description
_atom_type_scat_dispersion_real
_atom_type_scat_dispersion_imag
_atom_type_scat_source
C C 0.0181 0.0091 'International Tables Vol C Tables 4.2.6.8 and 6.1.1.4'
H H 0.0000 0.0000 'International Tables Vol C Tables 4.2.6.8 and 6.1.1.4'
Cu Cu -1.9646 0.5888 'International Tables Vol C Tables 4.2.6.8 and 6.1.1.4'
I I -0.3257 6.8362 'International Tables Vol C Tables 4.2.6.8 and 6.1.1.4'
N N 0.0311 0.0180 'International Tables Vol C Tables 4.2.6.8 and 6.1.1.4'

loop_
_geom_angle_atom_site_label_1
_geom_angle_atom_site_label_2
_geom_angle_atom_site_label_3
_geom_angle
_geom_angle_site_symmetry_1
_geom_angle_site_symmetry_3
_geom_angle_publ_flag
N1 Cu1 Cu2 171.44(9) . . ?
N1 Cu1 I2 112.97(8) . . ?
Cu2 Cu1 I2 60.644(17) . . ?
N1 Cu1 I1 121.40(8) . . ?
Cu2 Cu1 I1 59.581(16) . . ?
I2 Cu1 I1 110.272(19) . . ?
N1 Cu1 I1 112.86(8) . 4_566 ?
Cu2 Cu1 I1 75.05(2) . 4_566 ?
I2 Cu1 I1 103.158(19) . 4_566 ?
I1 Cu1 I1 93.122(18) . 4_566 ?
N21 Cu2 Cu1 167.39(8) . . ?
N21 Cu2 I1 123.91(8) . . ?
Cu1 Cu2 I1 63.989(17) . . ?
N21 Cu2 I2 116.19(8) . . ?
Cu1 Cu2 I2 62.274(18) . . ?
I1 Cu2 I2 115.18(2) . . ?
Cu2 I1 Cu1 56.430(16) . . ?
Cu2 I1 Cu1 95.907(18) . 4_566 ?
Cu1 I1 Cu1 66.66(2) . 4_566 ?
Cu2 I2 Cu1 57.082(17) . . ?
C2 N1 C9 105.9(3) . . ?
C2 N1 Cu1 126.5(2) . . ?
C9 N1 Cu1 127.6(2) . . ?
N1 C2 N3 111.6(3) . . ?
N1 C2 C10 125.1(3) . . ?
N3 C2 C10 123.3(3) . . ?
C2 N3 C4 107.9(2) . . ?
C2 N3 C11 126.9(3) . . ?
C4 N3 C11 125.2(3) . . ?
N3 C4 C9 105.4(3) . . ?
N3 C4 C5 131.7(3) . . ?
C9 C4 C5 122.9(3) . . ?
C6 C5 C4 116.3(3) . . ?
C5 C6 C7 121.6(3) . . ?
C8 C7 C6 121.4(3) . . ?
C7 C8 C9 117.6(3) . . ?
N1 C9 C4 109.3(3) . . ?
N1 C9 C8 130.5(3) . . ?
C4 C9 C8 120.2(3) . . ?
C22 N21 C29 105.3(3) . . ?
C22 N21 Cu2 130.4(2) . . ?
C29 N21 Cu2 124.2(2) . . ?
N21 C22 N23 112.1(3) . . ?
N21 C22 C30 124.7(3) . . ?
N23 C22 C30 123.2(3) . . ?
C22 N23 C24 107.9(2) . . ?
C22 N23 C31 127.2(3) . . ?
C24 N23 C31 125.0(3) . . ?
N23 C24 C25 131.5(3) . . ?
N23 C24 C29 105.4(3) . . ?
C25 C24 C29 123.1(3) . . ?
C26 C25 C24 116.3(3) . . ?
C25 C26 C27 121.3(3) . . ?
C28 C27 C26 122.0(3) . . ?
C27 C28 C29 117.3(3) . . ?
N21 C29 C24 109.4(3) . . ?
N21 C29 C28 130.7(3) . . ?
C24 C29 C28 120.0(3) . . ?
C40 C41 C42 119.6(7) . . ?
C40 C41 C46 120.4(7) . . ?
C42 C41 C46 120.0 . . ?
C41 C42 C43 120.0 . . ?
C44 C43 C42 120.0 . . ?
C43 C44 C45 120.0 . . ?
C46 C45 C44 120.0 . . ?
C45 C46 C41 120.0 . . ?
C40' C41' C42' 121.5(8) . . ?
C40' C41' C46' 118.5(8) . . ?
C42' C41' C46' 120.0 . . ?
C43' C42' C41' 120.0 . . ?
C42' C43' C44' 120.0 . . ?
C45' C44' C43' 120.0 . . ?
C44' C45' C46' 120.0 . . ?
C45' C46' C41' 120.0 . . ?

loop_
_geom_bond_atom_site_label_1
_geom_bond_atom_site_label_2
_geom_bond_distance
_geom_bond_site_symmetry_2
_geom_bond_publ_flag
Cu1 N1 1.980(3) . ?
Cu1 Cu2 2.5171(7) . ?
Cu1 I2 2.6542(6) . ?
Cu1 I1 2.7150(6) . ?
Cu1 I1 2.8834(7) 4_566 ?
Cu2 N21 1.957(3) . ?
Cu2 I1 2.6051(5) . ?
Cu2 I2 2.6135(6) . ?
N1 C2 1.324(4) . ?
N1 C9 1.389(4) . ?
C2 N3 1.357(4) . ?
C2 C10 1.486(5) . ?
N3 C4 1.380(4) . ?
N3 C11 1.459(4) . ?
C4 C9 1.392(4) . ?
C4 C5 1.394(5) . ?
C5 C6 1.384(6) . ?
C6 C7 1.406(6) . ?
C7 C8 1.382(5) . ?
C8 C9 1.399(4) . ?
N21 C22 1.335(4) . ?
N21 C29 1.392(4) . ?
C22 N23 1.346(4) . ?
C22 C30 1.491(5) . ?
N23 C24 1.384(4) . ?
N23 C31 1.464(4) . ?
C24 C25 1.391(5) . ?
C24 C29 1.395(4) . ?
C25 C26 1.387(5) . ?
C26 C27 1.401(5) . ?
C27 C28 1.383(5) . ?
C28 C29 1.399(4) . ?
C40 C41 1.332(15) . ?
C41 C42 1.3900 . ?
C41 C46 1.3900 . ?
C42 C43 1.3900 . ?
C43 C44 1.3900 . ?
C44 C45 1.3900 . ?
C45 C46 1.3900 . ?
C40' C41' 1.345(17) . ?
C41' C42' 1.3900 . ?
C41' C46' 1.3900 . ?
C42' C43' 1.3900 . ?
C43' C44' 1.3900 . ?
C44' C45' 1.3900 . ?
C45' C46' 1.3900 . ?
